data_7041487
loop_
_publ_author_name
'Behlen, Michael J.'
'Zhou, You-Yun'
'Steiman, Talia J.'
'Pal, Sudipta'
'Hartline, Douglas R.'
'Zeller, Matthias'
'Uyeda, Christopher'

_publ_section_title
;
 Dinuclear oxidative addition reactions using an isostructural series of
 Ni2, Co2, and Fe2 complexes.
;
_journal_issue 17
_journal_name_full 'Dalton transactions (Cambridge, England : 2003)'
_journal_page_first 5493
_journal_page_last 5497
_journal_paper_doi 10.1039/c6dt04465d
_journal_volume 46
_journal_year 2017
_chemical_formula_sum 'C39 H49 Cl Co2 N4'
_chemical_formula_weight 727.13
_space_group_crystal_system monoclinic
_space_group_IT_number 14
_space_group_name_Hall '-P 2yn'
_space_group_name_H-M_alt 'P 1 21/n 1'
_symmetry_space_group_name_Hall '-P 2yn'
_symmetry_space_group_name_H-M 'P 1 21/n 1'
_atom_sites_solution_hydrogens mixed
_atom_sites_solution_primary direct
_atom_sites_solution_secondary difmap
_audit_creation_method SHELXL-2014/7
_audit_update_record
;
2016-11-23 deposited with the CCDC.
2016-12-14 downloaded from the CCDC.
;
_cell_angle_alpha 90
_cell_angle_beta 115.797(3)
_cell_angle_gamma 90
_cell_formula_units_Z 4
_cell_length_a 8.7910(4)
_cell_length_b 45.9431(19)
_cell_length_c 9.9343(4)
_cell_measurement_reflns_used 50530
_cell_measurement_temperature 100(2)
_cell_measurement_theta_max 72.001
_cell_measurement_theta_min 5.625
_cell_volume 3612.5(3)
_computing_cell_refinement 'HKL3000 (Otwinowski & Minor, 1997)'
_computing_data_collection 'CrystalClear-SM Expert 2.1 b32 (Rigaku, 2014)'
_computing_data_reduction 'HKL3000 (Otwinowski & Minor, 1997)'
_computing_structure_refinement
;  
SHELXL-2014/7 (Sheldrick, 2014), 
SHELXLE Rev714 (H\"ubschle et al., 2011)
;
_computing_structure_solution 'SHELXS-97 (Sheldrick, 2008)'
_diffrn_ambient_temperature 100(2)
_diffrn_measured_fraction_theta_full 0.971
_diffrn_measured_fraction_theta_max 0.958
_diffrn_measurement_device_type 'Rigaku Rapid II curved image plate diffractometer'
_diffrn_measurement_method 'omega scans'
_diffrn_radiation_monochromator 'laterally graded multilayer (Goebel) mirror'
_diffrn_radiation_type CuK\a
_diffrn_radiation_wavelength 1.54178
_diffrn_reflns_av_R_equivalents 0.0902
_diffrn_reflns_av_unetI/netI 0.0609
_diffrn_reflns_Laue_measured_fraction_full 0.971
_diffrn_reflns_Laue_measured_fraction_max 0.958
_diffrn_reflns_limit_h_max 10
_diffrn_reflns_limit_h_min -10
_diffrn_reflns_limit_k_max 56
_diffrn_reflns_limit_k_min -56
_diffrn_reflns_limit_l_max 12
_diffrn_reflns_limit_l_min -11
_diffrn_reflns_number 50530
_diffrn_reflns_point_group_measured_fraction_full 0.971
_diffrn_reflns_point_group_measured_fraction_max 0.958
_diffrn_reflns_theta_full 67.679
_diffrn_reflns_theta_max 72.001
_diffrn_reflns_theta_min 5.625
_diffrn_source 'microfocus X-ray tube'
_exptl_absorpt_coefficient_mu 8.113
_exptl_absorpt_correction_T_max 0.687
_exptl_absorpt_correction_T_min 0.425
_exptl_absorpt_correction_type multi-scan
_exptl_absorpt_process_details 'SCALEPACK (Otwinowski & Minor, 1997)'
_exptl_crystal_colour black
_exptl_crystal_density_diffrn 1.337
_exptl_crystal_description plate
_exptl_crystal_F_000 1528
_exptl_crystal_size_max 0.150
_exptl_crystal_size_mid 0.150
_exptl_crystal_size_min 0.050
_refine_diff_density_max 0.736
_refine_diff_density_min -0.786
_refine_diff_density_rms 0.104
_refine_ls_extinction_method none
_refine_ls_goodness_of_fit_ref 1.061
_refine_ls_hydrogen_treatment mixed
_refine_ls_matrix_type full
_refine_ls_number_parameters 440
_refine_ls_number_reflns 6803
_refine_ls_number_restraints 6
_refine_ls_restrained_S_all 1.060
_refine_ls_R_factor_all 0.0976
_refine_ls_R_factor_gt 0.0661
_refine_ls_shift/su_max 0.000
_refine_ls_shift/su_mean 0.000
_refine_ls_structure_factor_coef Fsqd
_refine_ls_weighting_details 'w=1/[\s^2^(Fo^2^)+(0.0354P)^2^+19.7181P] where P=(Fo^2^+2Fc^2^)/3'
_refine_ls_weighting_scheme calc
_refine_ls_wR_factor_gt 0.1353
_refine_ls_wR_factor_ref 0.1534
_reflns_Friedel_coverage 0.000
_reflns_number_gt 5009
_reflns_number_total 6803
_reflns_threshold_expression 'I > 2\s(I)'
_cod_data_source_file c6dt04465d2.cif
_cod_data_source_block 9
_cod_depositor_comments 'Adding full bibliography for 7041484--7041490.cif.'
_cod_database_code 7041487
_shelx_shelxl_version_number 2014/7
_shelx_space_group_comment
;
The symmetry employed for this shelxl refinement is uniquely defined
by the following loop, which should always be used as a source of
symmetry information in preference to the above space-group names.
They are only intended as comments.
;
_shelx_estimated_absorpt_t_min 0.376
_shelx_estimated_absorpt_t_max 0.687

loop_
_space_group_symop_operation_xyz
'x, y, z'
'-x+1/2, y+1/2, -z+1/2'
'-x, -y, -z'
'x-1/2, -y-1/2, z-1/2'

loop_
_atom_site_label
_atom_site_type_symbol
_atom_site_fract_x
_atom_site_fract_y
_atom_site_fract_z
_atom_site_U_iso_or_equiv
_atom_site_adp_type
_atom_site_occupancy
_atom_site_site_symmetry_order
_atom_site_calc_flag
_atom_site_refinement_flags_posn
_atom_site_refinement_flags_adp
Co1 Co 0.11733(9) 0.13268(2) 0.32774(8) 0.01541(19) Uani 1 1 d . .
Co2 Co 0.20653(9) 0.08970(2) 0.52037(8) 0.01495(18) Uani 1 1 d . .
Cl3 Cl 0.33133(14) 0.13534(2) 0.56954(13) 0.0182(2) Uani 1 1 d . .
N1 N 0.0286(5) 0.16908(8) 0.2234(4) 0.0176(9) Uani 1 1 d . .
N2 N -0.0868(5) 0.13397(8) 0.3573(4) 0.0152(8) Uani 1 1 d . .
N3 N -0.0061(5) 0.09653(8) 0.5277(4) 0.0157(8) Uani 1 1 d . .
N4 N 0.2435(5) 0.06442(8) 0.6884(4) 0.0155(8) Uani 1 1 d . .
C1 C -0.2290(7) 0.20056(10) 0.1140(6) 0.0235(11) Uani 1 1 d . .
H1A H -0.1557 0.2135 0.0900 0.035 Uiso 1 1 calc R U
H1B H -0.2775 0.2113 0.1713 0.035 Uiso 1 1 calc R U
H1C H -0.3202 0.1933 0.0213 0.035 Uiso 1 1 calc R U
C2 C -0.1278(6) 0.17545(10) 0.2049(5) 0.0182(10) Uani 1 1 d . .
C3 C -0.1942(6) 0.15662(10) 0.2821(5) 0.0174(10) Uani 1 1 d . .
C4 C -0.3453(6) 0.16108(10) 0.2942(5) 0.0183(10) Uani 1 1 d . .
H4 H -0.4202 0.1762 0.2388 0.022 Uiso 1 1 calc R U
C5 C -0.3851(6) 0.14362(10) 0.3862(6) 0.0215(11) Uani 1 1 d . .
H5 H -0.4874 0.1467 0.3948 0.026 Uiso 1 1 calc R U
C6 C -0.2740(6) 0.12096(10) 0.4688(5) 0.0161(10) Uani 1 1 d . .
C7 C -0.1241(6) 0.11708(10) 0.4501(5) 0.0149(10) Uani 1 1 d . .
C8 C -0.2980(6) 0.10256(10) 0.5722(6) 0.0208(11) Uani 1 1 d . .
H8 H -0.3994 0.1038 0.5839 0.025 Uiso 1 1 calc R U
C9 C -0.1753(6) 0.08298(10) 0.6555(5) 0.0187(10) Uani 1 1 d . .
H9 H -0.1907 0.0711 0.7268 0.022 Uiso 1 1 calc R U
C10 C -0.0274(6) 0.08040(9) 0.6358(5) 0.0154(10) Uani 1 1 d . .
C11 C 0.1152(6) 0.06273(10) 0.7252(5) 0.0157(10) Uani 1 1 d . .
C12 C 0.1200(6) 0.04553(11) 0.8549(6) 0.0225(11) Uani 1 1 d . .
H12A H 0.0263 0.0316 0.8197 0.034 Uiso 1 1 calc R U
H12B H 0.1095 0.0587 0.9278 0.034 Uiso 1 1 calc R U
H12C H 0.2275 0.0350 0.9021 0.034 Uiso 1 1 calc R U
C13 C 0.1192(6) 0.18940(10) 0.1743(6) 0.0172(10) Uani 1 1 d . .
C14 C 0.2273(6) 0.20914(10) 0.2819(6) 0.0218(11) Uani 1 1 d . .
C15 C 0.3181(7) 0.22900(11) 0.2397(7) 0.0285(12) Uani 1 1 d . .
H15 H 0.3892 0.2428 0.3104 0.034 Uiso 1 1 calc R U
C16 C 0.3062(7) 0.22898(12) 0.0966(7) 0.0333(14) Uani 1 1 d . .
H16 H 0.3698 0.2425 0.0698 0.040 Uiso 1 1 calc R U
C17 C 0.2011(7) 0.20913(11) -0.0083(7) 0.0294(12) Uani 1 1 d . .
H17 H 0.1927 0.2094 -0.1070 0.035 Uiso 1 1 calc R U
C18 C 0.1080(6) 0.18882(10) 0.0290(6) 0.0216(11) Uani 1 1 d . .
C19 C 0.2414(7) 0.20983(11) 0.4402(6) 0.0253(12) Uani 1 1 d . .
H19 H 0.2119 0.1899 0.4621 0.030 Uiso 1 1 calc R U
C20 C 0.4190(8) 0.21667(14) 0.5600(7) 0.0423(16) Uani 1 1 d . .
H20A H 0.5002 0.2034 0.5492 0.063 Uiso 1 1 calc R U
H20B H 0.4224 0.2142 0.6593 0.063 Uiso 1 1 calc R U
H20C H 0.4481 0.2368 0.5484 0.063 Uiso 1 1 calc R U
C21 C 0.1121(7) 0.23108(12) 0.4526(7) 0.0339(14) Uani 1 1 d . .
H21A H 0.1291 0.2506 0.4213 0.051 Uiso 1 1 calc R U
H21B H 0.1277 0.2318 0.5564 0.051 Uiso 1 1 calc R U
H21C H -0.0027 0.2244 0.3879 0.051 Uiso 1 1 calc R U
C22 C -0.0013(7) 0.16714(11) -0.0886(6) 0.0233(11) Uani 1 1 d . .
H22 H -0.0537 0.1538 -0.0409 0.028 Uiso 1 1 calc R U
C23 C 0.1046(8) 0.14852(12) -0.1437(6) 0.0348(14) Uani 1 1 d . .
H23A H 0.0333 0.1334 -0.2111 0.052 Uiso 1 1 calc R U
H23B H 0.1973 0.1394 -0.0580 0.052 Uiso 1 1 calc R U
H23C H 0.1511 0.1609 -0.1973 0.052 Uiso 1 1 calc R U
C24 C -0.1440(8) 0.18209(12) -0.2200(6) 0.0361(14) Uani 1 1 d . .
H24A H -0.0962 0.1946 -0.2721 0.054 Uiso 1 1 calc R U
H24B H -0.2104 0.1940 -0.1831 0.054 Uiso 1 1 calc R U
H24C H -0.2170 0.1673 -0.2893 0.054 Uiso 1 1 calc R U
C25 C 0.3968(6) 0.04796(10) 0.7654(5) 0.0160(10) Uani 1 1 d . .
C26 C 0.5399(6) 0.06293(10) 0.8709(5) 0.0167(10) Uani 1 1 d . .
C27 C 0.6940(6) 0.04809(10) 0.9325(5) 0.0197(10) Uani 1 1 d . .
H27 H 0.7928 0.0579 1.0002 0.024 Uiso 1 1 calc R U
C28 C 0.7048(6) 0.01922(11) 0.8963(5) 0.0204(11) Uani 1 1 d . .
H28 H 0.8103 0.0094 0.9400 0.024 Uiso 1 1 calc R U
C29 C 0.5623(6) 0.00471(10) 0.7967(6) 0.0222(11) Uani 1 1 d . .
H29 H 0.5709 -0.0151 0.7739 0.027 Uiso 1 1 calc R U
C30 C 0.4064(6) 0.01871(10) 0.7295(5) 0.0164(10) Uani 1 1 d . .
C31 C 0.5267(7) 0.09364(10) 0.9212(6) 0.0222(11) Uani 1 1 d . .
H31 H 0.4199 0.1024 0.8447 0.027 Uiso 1 1 calc R U
C32 C 0.6720(7) 0.11374(11) 0.9383(6) 0.0273(12) Uani 1 1 d . .
H32A H 0.6860 0.1136 0.8457 0.041 Uiso 1 1 calc R U
H32B H 0.7763 0.1070 1.0213 0.041 Uiso 1 1 calc R U
H32C H 0.6469 0.1336 0.9589 0.041 Uiso 1 1 calc R U
C33 C 0.5123(8) 0.09231(11) 1.0691(7) 0.0321(13) Uani 1 1 d . .
H33A H 0.4907 0.1119 1.0961 0.048 Uiso 1 1 calc R U
H33B H 0.6180 0.0848 1.1477 0.048 Uiso 1 1 calc R U
H33C H 0.4189 0.0794 1.0582 0.048 Uiso 1 1 calc R U
C34 C 0.2541(6) 0.00179(10) 0.6196(6) 0.0210(11) Uani 1 1 d . .
H34 H 0.1584 0.0158 0.5717 0.025 Uiso 1 1 calc R U
C35 C 0.2880(7) -0.01229(11) 0.4960(6) 0.0291(12) Uani 1 1 d . .
H35A H 0.1817 -0.0196 0.4176 0.044 Uiso 1 1 calc R U
H35B H 0.3675 -0.0285 0.5378 0.044 Uiso 1 1 calc R U
H35C H 0.3364 0.0022 0.4533 0.044 Uiso 1 1 calc R U
C36 C 0.1987(7) -0.02176(11) 0.6980(6) 0.0283(12) Uani 1 1 d . .
H36A H 0.1055 -0.0330 0.6233 0.042 Uiso 1 1 calc R U
H36B H 0.1610 -0.0126 0.7674 0.042 Uiso 1 1 calc R U
H36C H 0.2940 -0.0347 0.7537 0.042 Uiso 1 1 calc R U
C37 C 0.1720(7) 0.10660(11) 0.1906(6) 0.0229(11) Uani 1 1 d D .
H37A H 0.288(4) 0.1105(11) 0.209(6) 0.027 Uiso 1 1 d D U
H37B H 0.085(6) 0.1121(11) 0.093(4) 0.027 Uiso 1 1 d D U
C38 C 0.1446(7) 0.08178(10) 0.2591(6) 0.0207(11) Uani 1 1 d . .
H38 H 0.026(7) 0.0748(11) 0.213(6) 0.025 Uiso 1 1 d . U
C39 C 0.2615(7) 0.06555(11) 0.3767(6) 0.0227(11) Uani 1 1 d D .
H39A H 0.246(7) 0.0452(7) 0.396(6) 0.027 Uiso 1 1 d D U
H39B H 0.381(4) 0.0688(11) 0.406(6) 0.027 Uiso 1 1 d D U

loop_
_atom_site_aniso_label
_atom_site_aniso_U_11
_atom_site_aniso_U_22
_atom_site_aniso_U_33
_atom_site_aniso_U_23
_atom_site_aniso_U_13
_atom_site_aniso_U_12
Co1 0.0140(4) 0.0165(4) 0.0173(4) 0.0022(3) 0.0083(3) 0.0021(3)
Co2 0.0135(4) 0.0153(4) 0.0173(4) 0.0019(3) 0.0078(3) 0.0013(3)
Cl3 0.0134(6) 0.0188(5) 0.0218(6) 0.0011(4) 0.0071(5) -0.0010(4)
N1 0.019(2) 0.020(2) 0.017(2) -0.0024(16) 0.0106(18) -0.0026(16)
N2 0.016(2) 0.0131(18) 0.015(2) -0.0002(15) 0.0053(16) -0.0004(15)
N3 0.015(2) 0.0135(18) 0.017(2) 0.0009(15) 0.0053(17) -0.0021(14)
N4 0.016(2) 0.0148(19) 0.017(2) -0.0051(15) 0.0079(17) -0.0002(15)
C1 0.023(3) 0.020(3) 0.030(3) 0.007(2) 0.014(2) 0.002(2)
C2 0.017(3) 0.019(2) 0.019(3) -0.0026(19) 0.008(2) -0.0006(18)
C3 0.011(3) 0.016(2) 0.022(3) 0.0005(19) 0.003(2) -0.0001(17)
C4 0.012(3) 0.017(2) 0.023(3) 0.0020(19) 0.005(2) 0.0020(17)
C5 0.022(3) 0.018(2) 0.027(3) 0.001(2) 0.012(2) 0.0010(19)
C6 0.015(3) 0.018(2) 0.018(2) 0.0008(19) 0.010(2) 0.0012(18)
C7 0.014(3) 0.017(2) 0.015(2) -0.0037(18) 0.0063(19) -0.0035(17)
C8 0.017(3) 0.024(3) 0.025(3) -0.001(2) 0.013(2) -0.0011(19)
C9 0.019(3) 0.021(2) 0.021(3) 0.0007(19) 0.013(2) -0.0017(18)
C10 0.015(3) 0.014(2) 0.020(2) 0.0007(18) 0.009(2) -0.0010(17)
C11 0.014(3) 0.016(2) 0.016(2) -0.0007(18) 0.006(2) -0.0012(17)
C12 0.023(3) 0.027(3) 0.021(3) 0.004(2) 0.012(2) 0.005(2)
C13 0.013(3) 0.016(2) 0.025(3) -0.0003(19) 0.010(2) 0.0005(17)
C14 0.020(3) 0.018(2) 0.027(3) -0.001(2) 0.010(2) 0.0025(19)
C15 0.026(3) 0.019(3) 0.041(3) -0.001(2) 0.015(3) -0.006(2)
C16 0.034(4) 0.027(3) 0.049(4) 0.004(3) 0.027(3) -0.007(2)
C17 0.029(3) 0.029(3) 0.035(3) 0.003(2) 0.019(3) -0.005(2)
C18 0.023(3) 0.017(2) 0.026(3) 0.000(2) 0.011(2) 0.0001(19)
C19 0.029(3) 0.025(3) 0.020(3) -0.006(2) 0.008(2) 0.000(2)
C20 0.040(4) 0.042(4) 0.030(3) -0.009(3) 0.002(3) 0.010(3)
C21 0.028(3) 0.035(3) 0.034(3) -0.016(3) 0.009(3) 0.000(2)
C22 0.027(3) 0.022(3) 0.019(3) 0.001(2) 0.008(2) 0.000(2)
C23 0.051(4) 0.027(3) 0.029(3) -0.003(2) 0.021(3) -0.004(3)
C24 0.042(4) 0.035(3) 0.022(3) 0.003(2) 0.005(3) 0.005(3)
C25 0.012(3) 0.022(2) 0.013(2) 0.0006(18) 0.0054(19) 0.0004(18)
C26 0.014(3) 0.021(2) 0.016(2) -0.0011(19) 0.007(2) 0.0001(18)
C27 0.015(3) 0.028(3) 0.018(3) 0.001(2) 0.009(2) -0.0018(19)
C28 0.016(3) 0.028(3) 0.014(2) 0.004(2) 0.004(2) 0.0077(19)
C29 0.024(3) 0.019(2) 0.026(3) 0.003(2) 0.013(2) 0.0042(19)
C30 0.015(3) 0.020(2) 0.013(2) -0.0032(18) 0.0054(19) 0.0004(18)
C31 0.025(3) 0.018(2) 0.021(3) -0.001(2) 0.008(2) 0.000(2)
C32 0.032(3) 0.024(3) 0.028(3) -0.007(2) 0.015(3) -0.008(2)
C33 0.041(4) 0.026(3) 0.041(3) -0.010(2) 0.029(3) -0.009(2)
C34 0.021(3) 0.020(2) 0.021(3) -0.002(2) 0.008(2) -0.0012(19)
C35 0.029(3) 0.026(3) 0.033(3) -0.005(2) 0.014(3) -0.001(2)
C36 0.029(3) 0.023(3) 0.029(3) 0.001(2) 0.009(2) -0.003(2)
C37 0.019(3) 0.028(3) 0.025(3) 0.000(2) 0.013(2) 0.001(2)
C38 0.028(3) 0.021(2) 0.017(3) -0.0067(19) 0.013(2) -0.002(2)
C39 0.028(3) 0.020(2) 0.026(3) 0.003(2) 0.017(2) 0.006(2)

loop_
_atom_type_symbol
_atom_type_description
_atom_type_scat_dispersion_real
_atom_type_scat_dispersion_imag
_atom_type_scat_source
C C 0.0181 0.0091 'International Tables Vol C Tables 4.2.6.8 and 6.1.1.4'
H H 0.0000 0.0000 'International Tables Vol C Tables 4.2.6.8 and 6.1.1.4'
N N 0.0311 0.0180 'International Tables Vol C Tables 4.2.6.8 and 6.1.1.4'
Cl Cl 0.3639 0.7018 'International Tables Vol C Tables 4.2.6.8 and 6.1.1.4'
Co Co -2.3653 3.6143 'International Tables Vol C Tables 4.2.6.8 and 6.1.1.4'

loop_
_geom_angle_atom_site_label_1
_geom_angle_atom_site_label_2
_geom_angle_atom_site_label_3
_geom_angle
N2 Co1 N1 82.64(16)
N2 Co1 C37 128.76(19)
N1 Co1 C37 107.96(19)
N2 Co1 Cl3 103.17(12)
N1 Co1 Cl3 117.59(12)
C37 Co1 Cl3 113.87(16)
N2 Co1 C38 106.09(17)
N1 Co1 C38 136.90(17)
C37 Co1 C38 34.44(18)
Cl3 Co1 C38 101.68(13)
N2 Co1 Co2 85.12(11)
N1 Co1 Co2 163.95(12)
C37 Co1 Co2 87.81(15)
Cl3 Co1 Co2 55.53(3)
C38 Co1 Co2 57.01(12)
N3 Co2 N4 82.35(16)
N3 Co2 C39 130.4(2)
N4 Co2 C39 106.04(18)
N3 Co2 Cl3 102.86(11)
N4 Co2 Cl3 118.24(12)
C39 Co2 Cl3 114.07(16)
N3 Co2 C38 107.10(17)
N4 Co2 C38 134.66(16)
C39 Co2 C38 34.77(18)
Cl3 Co2 C38 103.02(12)
N3 Co2 Co1 85.30(11)
N4 Co2 Co1 164.45(12)
C39 Co2 Co1 89.17(15)
Cl3 Co2 Co1 55.67(4)
C38 Co2 Co1 58.51(12)
Co2 Cl3 Co1 68.80(4)
C2 N1 C13 119.8(4)
C2 N1 Co1 114.3(3)
C13 N1 Co1 125.8(3)
C7 N2 C3 119.3(4)
C7 N2 Co1 126.9(3)
C3 N2 Co1 113.5(3)
C7 N3 C10 118.9(4)
C7 N3 Co2 127.0(3)
C10 N3 Co2 113.8(3)
C11 N4 C25 122.2(4)
C11 N4 Co2 115.2(3)
C25 N4 Co2 122.5(3)
C2 C1 H1A 109.5
C2 C1 H1B 109.5
H1A C1 H1B 109.5
C2 C1 H1C 109.5
H1A C1 H1C 109.5
H1B C1 H1C 109.5
N1 C2 C3 115.2(4)
N1 C2 C1 123.9(4)
C3 C2 C1 120.9(4)
N2 C3 C4 120.8(4)
N2 C3 C2 113.6(4)
C4 C3 C2 125.3(4)
C5 C4 C3 119.9(4)
C5 C4 H4 120.0
C3 C4 H4 120.0
C4 C5 C6 120.2(5)
C4 C5 H5 119.9
C6 C5 H5 119.9
C8 C6 C5 125.1(4)
C8 C6 C7 117.4(4)
C5 C6 C7 117.5(4)
N2 C7 N3 115.7(4)
N2 C7 C6 122.1(4)
N3 C7 C6 122.2(4)
C9 C8 C6 120.2(5)
C9 C8 H8 119.9
C6 C8 H8 119.9
C8 C9 C10 120.3(5)
C8 C9 H9 119.8
C10 C9 H9 119.8
N3 C10 C9 120.7(4)
N3 C10 C11 114.1(4)
C9 C10 C11 125.2(4)
N4 C11 C10 114.5(4)
N4 C11 C12 123.9(4)
C10 C11 C12 121.5(4)
C11 C12 H12A 109.5
C11 C12 H12B 109.5
H12A C12 H12B 109.5
C11 C12 H12C 109.5
H12A C12 H12C 109.5
H12B C12 H12C 109.5
C18 C13 C14 121.0(4)
C18 C13 N1 122.2(4)
C14 C13 N1 116.7(4)
C15 C14 C13 118.6(5)
C15 C14 C19 119.9(5)
C13 C14 C19 121.5(5)
C16 C15 C14 120.9(5)
C16 C15 H15 119.5
C14 C15 H15 119.5
C15 C16 C17 120.1(5)
C15 C16 H16 120.0
C17 C16 H16 120.0
C16 C17 C18 121.0(5)
C16 C17 H17 119.5
C18 C17 H17 119.5
C17 C18 C13 118.3(5)
C17 C18 C22 118.9(5)
C13 C18 C22 122.8(4)
C14 C19 C20 113.9(5)
C14 C19 C21 111.3(4)
C20 C19 C21 110.3(4)
C14 C19 H19 107.0
C20 C19 H19 107.0
C21 C19 H19 107.0
C19 C20 H20A 109.5
C19 C20 H20B 109.5
H20A C20 H20B 109.5
C19 C20 H20C 109.5
H20A C20 H20C 109.5
H20B C20 H20C 109.5
C19 C21 H21A 109.5
C19 C21 H21B 109.5
H21A C21 H21B 109.5
C19 C21 H21C 109.5
H21A C21 H21C 109.5
H21B C21 H21C 109.5
C18 C22 C24 111.9(4)
C18 C22 C23 111.2(4)
C24 C22 C23 110.3(5)
C18 C22 H22 107.7
C24 C22 H22 107.7
C23 C22 H22 107.7
C22 C23 H23A 109.5
C22 C23 H23B 109.5
H23A C23 H23B 109.5
C22 C23 H23C 109.5
H23A C23 H23C 109.5
H23B C23 H23C 109.5
C22 C24 H24A 109.5
C22 C24 H24B 109.5
H24A C24 H24B 109.5
C22 C24 H24C 109.5
H24A C24 H24C 109.5
H24B C24 H24C 109.5
C30 C25 C26 121.4(4)
C30 C25 N4 120.9(4)
C26 C25 N4 117.5(4)
C27 C26 C25 117.8(4)
C27 C26 C31 120.5(4)
C25 C26 C31 121.6(4)
C28 C27 C26 121.0(4)
C28 C27 H27 119.5
C26 C27 H27 119.5
C29 C28 C27 120.2(4)
C29 C28 H28 119.9
C27 C28 H28 119.9
C28 C29 C30 121.1(4)
C28 C29 H29 119.5
C30 C29 H29 119.5
C29 C30 C25 118.4(4)
C29 C30 C34 118.9(4)
C25 C30 C34 122.7(4)
C26 C31 C32 114.8(4)
C26 C31 C33 109.2(4)
C32 C31 C33 109.4(4)
C26 C31 H31 107.7
C32 C31 H31 107.7
C33 C31 H31 107.7
C31 C32 H32A 109.5
C31 C32 H32B 109.5
H32A C32 H32B 109.5
C31 C32 H32C 109.5
H32A C32 H32C 109.5
H32B C32 H32C 109.5
C31 C33 H33A 109.5
C31 C33 H33B 109.5
H33A C33 H33B 109.5
C31 C33 H33C 109.5
H33A C33 H33C 109.5
H33B C33 H33C 109.5
C30 C34 C35 112.0(4)
C30 C34 C36 111.8(4)
C35 C34 C36 109.0(4)
C30 C34 H34 107.9
C35 C34 H34 107.9
C36 C34 H34 107.9
C34 C35 H35A 109.5
C34 C35 H35B 109.5
H35A C35 H35B 109.5
C34 C35 H35C 109.5
H35A C35 H35C 109.5
H35B C35 H35C 109.5
C34 C36 H36A 109.5
C34 C36 H36B 109.5
H36A C36 H36B 109.5
C34 C36 H36C 109.5
H36A C36 H36C 109.5
H36B C36 H36C 109.5
C38 C37 Co1 90.8(3)
C38 C37 H37A 116(3)
Co1 C37 H37A 107(3)
C38 C37 H37B 118(3)
Co1 C37 H37B 102(3)
H37A C37 H37B 117(5)
C39 C38 C37 128.7(5)
C39 C38 Co2 56.2(3)
C37 C38 Co2 112.9(3)
C39 C38 Co1 113.6(3)
C37 C38 Co1 54.8(3)
Co2 C38 Co1 64.48(12)
C39 C38 H38 117(3)
C37 C38 H38 114(3)
Co2 C38 H38 104(3)
Co1 C38 H38 103(3)
C38 C39 Co2 89.0(3)
C38 C39 H39A 124(3)
Co2 C39 H39A 107(3)
C38 C39 H39B 118(3)
Co2 C39 H39B 105(3)
H39A C39 H39B 108(4)

loop_
_geom_bond_atom_site_label_1
_geom_bond_atom_site_label_2
_geom_bond_distance
Co1 N2 1.942(4)
Co1 N1 1.943(4)
Co1 C37 2.023(5)
Co1 Cl3 2.3218(13)
Co1 C38 2.477(5)
Co1 Co2 2.6212(10)
Co2 N3 1.928(4)
Co2 N4 1.942(4)
Co2 C39 2.025(5)
Co2 Cl3 2.3179(13)
Co2 C38 2.436(5)
N1 C2 1.338(6)
N1 C13 1.443(6)
N2 C7 1.349(6)
N2 C3 1.385(6)
N3 C7 1.366(6)
N3 C10 1.382(6)
N4 C11 1.331(6)
N4 C25 1.441(6)
C1 C2 1.496(6)
C1 H1A 0.9800
C1 H1B 0.9800
C1 H1C 0.9800
C2 C3 1.437(7)
C3 C4 1.401(7)
C4 C5 1.371(7)
C4 H4 0.9500
C5 C6 1.419(6)
C5 H5 0.9500
C6 C8 1.415(6)
C6 C7 1.420(7)
C8 C9 1.371(7)
C8 H8 0.9500
C9 C10 1.402(7)
C9 H9 0.9500
C10 C11 1.431(6)
C11 C12 1.496(6)
C12 H12A 0.9800
C12 H12B 0.9800
C12 H12C 0.9800
C13 C18 1.404(7)
C13 C14 1.409(7)
C14 C15 1.392(7)
C14 C19 1.523(7)
C15 C16 1.379(8)
C15 H15 0.9500
C16 C17 1.391(8)
C16 H16 0.9500
C17 C18 1.394(7)
C17 H17 0.9500
C18 C22 1.518(7)
C19 C20 1.528(8)
C19 C21 1.543(7)
C19 H19 1.0000
C20 H20A 0.9800
C20 H20B 0.9800
C20 H20C 0.9800
C21 H21A 0.9800
C21 H21B 0.9800
C21 H21C 0.9800
C22 C24 1.525(7)
C22 C23 1.530(7)
C22 H22 1.0000
C23 H23A 0.9800
C23 H23B 0.9800
C23 H23C 0.9800
C24 H24A 0.9800
C24 H24B 0.9800
C24 H24C 0.9800
C25 C30 1.402(6)
C25 C26 1.416(6)
C26 C27 1.397(7)
C26 C31 1.518(6)
C27 C28 1.388(7)
C27 H27 0.9500
C28 C29 1.383(7)
C28 H28 0.9500
C29 C30 1.393(7)
C29 H29 0.9500
C30 C34 1.522(6)
C31 C32 1.525(7)
C31 C33 1.529(7)
C31 H31 1.0000
C32 H32A 0.9800
C32 H32B 0.9800
C32 H32C 0.9800
C33 H33A 0.9800
C33 H33B 0.9800
C33 H33C 0.9800
C34 C35 1.527(7)
C34 C36 1.532(7)
C34 H34 1.0000
C35 H35A 0.9800
C35 H35B 0.9800
C35 H35C 0.9800
C36 H36A 0.9800
C36 H36B 0.9800
C36 H36C 0.9800
C37 C38 1.401(7)
C37 H37A 0.97(3)
C37 H37B 0.98(3)
C38 C39 1.389(7)
C38 H38 0.99(5)
C39 H39A 0.98(3)
C39 H39B 0.97(3)

loop_
_geom_torsion_atom_site_label_1
_geom_torsion_atom_site_label_2
_geom_torsion_atom_site_label_3
_geom_torsion_atom_site_label_4
_geom_torsion
C13 N1 C2 C3 -168.7(4)
Co1 N1 C2 C3 8.0(5)
C13 N1 C2 C1 10.0(7)
Co1 N1 C2 C1 -173.2(4)
C7 N2 C3 C4 -3.8(6)
Co1 N2 C3 C4 -178.5(4)
C7 N2 C3 C2 171.2(4)
Co1 N2 C3 C2 -3.5(5)
N1 C2 C3 N2 -3.0(6)
C1 C2 C3 N2 178.2(4)
N1 C2 C3 C4 171.8(4)
C1 C2 C3 C4 -7.0(7)
N2 C3 C4 C5 2.6(7)
C2 C3 C4 C5 -171.8(5)
C3 C4 C5 C6 -0.3(7)
C4 C5 C6 C8 176.8(5)
C4 C5 C6 C7 -0.9(7)
C3 N2 C7 N3 -175.7(4)
Co1 N2 C7 N3 -1.8(6)
C3 N2 C7 C6 2.7(6)
Co1 N2 C7 C6 176.6(3)
C10 N3 C7 N2 173.6(4)
Co2 N3 C7 N2 0.9(6)
C10 N3 C7 C6 -4.8(6)
Co2 N3 C7 C6 -177.4(3)
C8 C6 C7 N2 -178.2(4)
C5 C6 C7 N2 -0.3(7)
C8 C6 C7 N3 0.0(7)
C5 C6 C7 N3 177.9(4)
C5 C6 C8 C9 -174.4(5)
C7 C6 C8 C9 3.3(7)
C6 C8 C9 C10 -1.9(7)
C7 N3 C10 C9 6.3(6)
Co2 N3 C10 C9 179.9(3)
C7 N3 C10 C11 -171.1(4)
Co2 N3 C10 C11 2.5(5)
C8 C9 C10 N3 -3.0(7)
C8 C9 C10 C11 174.0(5)
C25 N4 C11 C10 -179.5(4)
Co2 N4 C11 C10 -1.2(5)
C25 N4 C11 C12 4.4(7)
Co2 N4 C11 C12 -177.3(4)
N3 C10 C11 N4 -0.8(6)
C9 C10 C11 N4 -178.1(4)
N3 C10 C11 C12 175.4(4)
C9 C10 C11 C12 -1.9(7)
C2 N1 C13 C18 -89.2(6)
Co1 N1 C13 C18 94.4(5)
C2 N1 C13 C14 93.9(5)
Co1 N1 C13 C14 -82.4(5)
C18 C13 C14 C15 2.7(7)
N1 C13 C14 C15 179.5(4)
C18 C13 C14 C19 -179.6(5)
N1 C13 C14 C19 -2.7(7)
C13 C14 C15 C16 -1.6(8)
C19 C14 C15 C16 -179.4(5)
C14 C15 C16 C17 0.7(9)
C15 C16 C17 C18 -0.7(9)
C16 C17 C18 C13 1.8(8)
C16 C17 C18 C22 -178.5(5)
C14 C13 C18 C17 -2.7(7)
N1 C13 C18 C17 -179.4(4)
C14 C13 C18 C22 177.5(5)
N1 C13 C18 C22 0.8(7)
C15 C14 C19 C20 -37.7(7)
C13 C14 C19 C20 144.5(5)
C15 C14 C19 C21 87.7(6)
C13 C14 C19 C21 -90.1(6)
C17 C18 C22 C24 -64.5(6)
C13 C18 C22 C24 115.3(6)
C17 C18 C22 C23 59.4(6)
C13 C18 C22 C23 -120.8(5)
C11 N4 C25 C30 81.5(6)
Co2 N4 C25 C30 -96.7(5)
C11 N4 C25 C26 -102.7(5)
Co2 N4 C25 C26 79.2(5)
C30 C25 C26 C27 3.4(7)
N4 C25 C26 C27 -172.4(4)
C30 C25 C26 C31 -174.0(4)
N4 C25 C26 C31 10.1(7)
C25 C26 C27 C28 -2.7(7)
C31 C26 C27 C28 174.8(5)
C26 C27 C28 C29 0.6(8)
C27 C28 C29 C30 0.9(8)
C28 C29 C30 C25 -0.2(7)
C28 C29 C30 C34 179.4(5)
C26 C25 C30 C29 -2.0(7)
N4 C25 C30 C29 173.7(4)
C26 C25 C30 C34 178.4(4)
N4 C25 C30 C34 -5.9(7)
C27 C26 C31 C32 43.1(7)
C25 C26 C31 C32 -139.5(5)
C27 C26 C31 C33 -80.2(6)
C25 C26 C31 C33 97.2(6)
C29 C30 C34 C35 -53.2(6)
C25 C30 C34 C35 126.3(5)
C29 C30 C34 C36 69.5(6)
C25 C30 C34 C36 -110.9(5)
Co1 C37 C38 C39 -93.5(5)
Co1 C37 C38 Co2 -29.3(3)
C37 C38 C39 Co2 93.7(5)
Co1 C38 C39 Co2 31.0(3)
